data_4079226
loop_
_publ_author_name
'Gendron, Fr\'ed\'eric'
'Burgun, Alexandre'
'Skelton, Brian W.'
'White, Allan H.'
'Roisnel, Thierry'
'Bruce, Michael I.'
'Halet, Jean-Fran\,cois'
'Lapinte, Claude'
'Costuas, Karine'

_publ_section_title
;
 Iron and Ruthenium \s-Polyynyls of the General Formula
 [{M(dppe)Cp*}--(C\\tb C)n--R]0/+(M = Fe, Ru): An Experimental and
 Theoretical Investigation
;
_journal_issue 19
_journal_name_full Organometallics
_journal_page_first 6796
_journal_paper_doi 10.1021/om300584u
_journal_volume 31
_journal_year 2012
_chemical_formula_moiety 'C46 H44 P2 Ru'
_chemical_formula_sum 'C46 H44 P2 Ru'
_chemical_formula_weight 759.82
_chemical_name_systematic
;
 ?
;
_space_group_IT_number 14
_symmetry_cell_setting monoclinic
_symmetry_space_group_name_Hall '-P 2ybc'
_symmetry_space_group_name_H-M 'P 1 21/c 1'
_atom_sites_solution_hydrogens geom
_atom_sites_solution_primary direct
_atom_sites_solution_secondary difmap
_audit_creation_date 2008-06-29T09:48:53-00:00
_audit_creation_method 'WinGX routine CIF_UPDATE'
_cell_angle_alpha 90
_cell_angle_beta 107.285(3)
_cell_angle_gamma 90
_cell_formula_units_Z 4
_cell_length_a 10.6501(4)
_cell_length_b 35.7310(13)
_cell_length_c 10.2532(3)
_cell_measurement_reflns_used 21482
_cell_measurement_temperature 110(2)
_cell_measurement_theta_max 32.5281
_cell_measurement_theta_min 2.6296
_cell_volume 3725.5(2)
_computing_cell_refinement
;
        CrysAlis RED, Oxford Diffraction Ltd.,
        Version 1.171.32.15 (release 10-01-2008 CrysAlis171 .NET)
        (compiled Jan 10 2008,16:37:18)
;
_computing_data_collection
;
        CrysAlis CCD, Oxford Diffraction Ltd.,
        Version 1.171.32.15 (release 10-01-2008 CrysAlis171 .NET)
        (compiled Jan 10 2008,16:37:18)
;
_computing_data_reduction
;
        CrysAlis RED, Oxford Diffraction Ltd.,
        Version 1.171.32.15 (release 10-01-2008 CrysAlis171 .NET)
        (compiled Jan 10 2008,16:37:18)
;
_computing_structure_refinement 'SHELXL-97 (Sheldrick, 1997)'
_diffrn_ambient_temperature 110(2)
_diffrn_detector_area_resol_mean 16.0009
_diffrn_measured_fraction_theta_full 0.991
_diffrn_measured_fraction_theta_max 0.954
_diffrn_measurement_device_type
;
 Oxford Diffraction Xcalibur diffractometer
;
_diffrn_measurement_method '\w scans'
_diffrn_orient_matrix_UB_11 -0.0236723188
_diffrn_orient_matrix_UB_12 0.0032750378
_diffrn_orient_matrix_UB_13 -0.0686728541
_diffrn_orient_matrix_UB_21 0.0228217421
_diffrn_orient_matrix_UB_22 -0.0180239311
_diffrn_orient_matrix_UB_23 -0.0115654084
_diffrn_orient_matrix_UB_31 -0.0644800771
_diffrn_orient_matrix_UB_32 -0.0075850126
_diffrn_orient_matrix_UB_33 -0.0021301407
_diffrn_radiation_monochromator graphite
_diffrn_radiation_type MoK\a
_diffrn_radiation_wavelength 0.71073
_diffrn_reflns_av_R_equivalents 0.0481
_diffrn_reflns_av_unetI/netI 0.061
_diffrn_reflns_limit_h_max 16
_diffrn_reflns_limit_h_min -15
_diffrn_reflns_limit_k_max 53
_diffrn_reflns_limit_k_min -53
_diffrn_reflns_limit_l_max 15
_diffrn_reflns_limit_l_min -15
_diffrn_reflns_number 58066
_diffrn_reflns_theta_full 32
_diffrn_reflns_theta_max 32.63
_diffrn_reflns_theta_min 2.63
_exptl_absorpt_coefficient_mu 0.539
_exptl_absorpt_correction_T_max 1
_exptl_absorpt_correction_T_min 0.99088
_exptl_absorpt_correction_type multi-scan
_exptl_absorpt_process_details
;
        CrysAlis RED, Oxford Diffraction Ltd.,
        Version 1.171.32.15 (release 10-01-2008 CrysAlis171 .NET)
        (compiled Jan 10 2008,16:37:18)
        Empirical absorption correction using spherical harmonics,
 implemented in SCALE3 ABSPACK scaling algorithm.
;
_exptl_crystal_colour green
_exptl_crystal_density_diffrn 1.355
_exptl_crystal_density_method 'not measured'
_exptl_crystal_description plate
_exptl_crystal_F_000 1576
_exptl_crystal_size_max 0.51
_exptl_crystal_size_mid 0.17
_exptl_crystal_size_min 0.04
_refine_diff_density_max 1.327
_refine_diff_density_min -0.384
_refine_diff_density_rms 0.088
_refine_ls_extinction_method none
_refine_ls_goodness_of_fit_ref 0.942
_refine_ls_hydrogen_treatment constr
_refine_ls_matrix_type full
_refine_ls_number_parameters 447
_refine_ls_number_reflns 13019
_refine_ls_number_restraints 0
_refine_ls_restrained_S_all 0.942
_refine_ls_R_factor_all 0.0594
_refine_ls_R_factor_gt 0.0371
_refine_ls_shift/su_max 0.007
_refine_ls_shift/su_mean 0
_refine_ls_structure_factor_coef Fsqd
_refine_ls_weighting_details 'calc w=1/[\s^2^(Fo^2^)+(0.0408P)^2^+0.0000P] where P=(Fo^2^+2Fc^2^)/3'
_refine_ls_weighting_scheme calc
_refine_ls_wR_factor_gt 0.0774
_refine_ls_wR_factor_ref 0.0813
_reflns_number_gt 9594
_reflns_number_total 13019
_reflns_threshold_expression I>2sigma(I)
_cod_data_source_file om300584u_si_001.cif
_cod_data_source_block br1430a
_cod_original_sg_symbol_Hall -p_2ybc
_cod_database_code 4079226

loop_
_symmetry_equiv_pos_as_xyz
'x, y, z'
'-x, y+1/2, -z+1/2'
'-x, -y, -z'
'x, -y-1/2, z-1/2'

loop_
_atom_site_label
_atom_site_type_symbol
_atom_site_fract_x
_atom_site_fract_y
_atom_site_fract_z
_atom_site_U_iso_or_equiv
_atom_site_adp_type
_atom_site_occupancy
_atom_site_symmetry_multiplicity
_atom_site_calc_flag
_atom_site_refinement_flags
Ru1 Ru 0.737304(13) 0.907151(4) 0.327337(13) 0.01303(4) Uani 1 1 d .
P1 P 0.53690(4) 0.895198(12) 0.35130(4) 0.01492(9) Uani 1 1 d .
C111 C 0.50677(17) 0.90543(5) 0.51441(17) 0.0159(3) Uani 1 1 d .
C112 C 0.60452(18) 0.92246(5) 0.61883(18) 0.0194(4) Uani 1 1 d .
H112 H 0.686 0.9288 0.6044 0.023 Uiso 1 1 calc R
C113 C 0.58461(19) 0.93034(5) 0.74332(18) 0.0222(4) Uani 1 1 d .
H113 H 0.652 0.9423 0.813 0.027 Uiso 1 1 calc R
C114 C 0.4674(2) 0.92095(5) 0.76693(19) 0.0228(4) Uani 1 1 d .
H114 H 0.4539 0.9264 0.8524 0.027 Uiso 1 1 calc R
C115 C 0.36966(18) 0.90344(5) 0.66460(18) 0.0211(4) Uani 1 1 d .
H115 H 0.2893 0.8966 0.6805 0.025 Uiso 1 1 calc R
C116 C 0.38899(18) 0.89589(5) 0.53901(18) 0.0195(4) Uani 1 1 d .
H116 H 0.3213 0.8841 0.4692 0.023 Uiso 1 1 calc R
C121 C 0.39493(16) 0.91707(5) 0.22839(17) 0.0158(3) Uani 1 1 d .
C122 C 0.34883(17) 0.90411(5) 0.09370(18) 0.0202(4) Uani 1 1 d .
H122 H 0.3857 0.8822 0.0674 0.024 Uiso 1 1 calc R
C123 C 0.24936(18) 0.92322(5) -0.00155(19) 0.0225(4) Uani 1 1 d .
H123 H 0.2186 0.9142 -0.0926 0.027 Uiso 1 1 calc R
C124 C 0.19451(18) 0.95518(5) 0.03418(19) 0.0232(4) Uani 1 1 d .
H124 H 0.1261 0.9679 -0.0317 0.028 Uiso 1 1 calc R
C125 C 0.24003(18) 0.96849(5) 0.16672(19) 0.0233(4) Uani 1 1 d .
H125 H 0.2033 0.9906 0.1918 0.028 Uiso 1 1 calc R
C126 C 0.33971(18) 0.94952(5) 0.26334(19) 0.0206(4) Uani 1 1 d .
H126 H 0.3704 0.9588 0.3541 0.025 Uiso 1 1 calc R
C10 C 0.50744(17) 0.84462(5) 0.33411(18) 0.0183(3) Uani 1 1 d .
H10A H 0.429 0.838 0.3621 0.022 Uiso 1 1 calc R
H10B H 0.4919 0.8369 0.2379 0.022 Uiso 1 1 calc R
C20 C 0.62939(18) 0.82478(5) 0.42606(19) 0.0203(4) Uani 1 1 d .
H20A H 0.6326 0.7989 0.3931 0.024 Uiso 1 1 calc R
H20B H 0.6231 0.8235 0.5203 0.024 Uiso 1 1 calc R
P2 P 0.78364(4) 0.849857(12) 0.42724(4) 0.01527(9) Uani 1 1 d .
C211 C 0.88388(18) 0.84752(5) 0.60764(18) 0.0187(3) Uani 1 1 d .
C212 C 0.8279(2) 0.85350(5) 0.71321(19) 0.0225(4) Uani 1 1 d .
H212 H 0.7355 0.857 0.6918 0.027 Uiso 1 1 calc R
C213 C 0.9049(2) 0.85445(5) 0.84859(19) 0.0265(4) Uani 1 1 d .
H213 H 0.8652 0.8584 0.9191 0.032 Uiso 1 1 calc R
C214 C 1.0396(2) 0.84968(5) 0.88071(19) 0.0283(5) Uani 1 1 d .
H214 H 1.0926 0.8507 0.9733 0.034 Uiso 1 1 calc R
C215 C 1.0969(2) 0.84343(5) 0.7780(2) 0.0259(4) Uani 1 1 d .
H215 H 1.1893 0.84 0.8003 0.031 Uiso 1 1 calc R
C216 C 1.01968(19) 0.84218(5) 0.64240(19) 0.0207(4) Uani 1 1 d .
H216 H 1.0598 0.8376 0.5726 0.025 Uiso 1 1 calc R
C221 C 0.87073(17) 0.81539(5) 0.35305(17) 0.0174(3) Uani 1 1 d .
C222 C 0.92516(19) 0.82551(5) 0.25102(19) 0.0232(4) Uani 1 1 d .
H222 H 0.9163 0.8505 0.2177 0.028 Uiso 1 1 calc R
C223 C 0.9930(2) 0.79912(6) 0.1969(2) 0.0301(5) Uani 1 1 d .
H223 H 1.0307 0.8063 0.1275 0.036 Uiso 1 1 calc R
C224 C 1.0054(2) 0.76284(6) 0.2439(2) 0.0291(5) Uani 1 1 d .
H224 H 1.0508 0.7449 0.2062 0.035 Uiso 1 1 calc R
C225 C 0.9518(2) 0.75233(5) 0.3460(2) 0.0267(4) Uani 1 1 d .
H225 H 0.9604 0.7273 0.3784 0.032 Uiso 1 1 calc R
C226 C 0.88550(18) 0.77847(5) 0.40076(19) 0.0213(4) Uani 1 1 d .
H226 H 0.8497 0.7712 0.4715 0.026 Uiso 1 1 calc R
C1 C 0.66830(17) 0.87853(5) 0.15336(18) 0.0176(3) Uani 1 1 d .
C2 C 0.62975(18) 0.86216(5) 0.04648(18) 0.0193(4) Uani 1 1 d .
C3 C 0.58398(18) 0.84119(5) -0.07077(18) 0.0199(4) Uani 1 1 d .
C4 C 0.54221(19) 0.82192(5) -0.17150(19) 0.0222(4) Uani 1 1 d .
C41 C 0.49664(19) 0.79601(5) -0.28160(18) 0.0211(4) Uani 1 1 d .
C42 C 0.5780(2) 0.76704(5) -0.2986(2) 0.0283(4) Uani 1 1 d .
H42 H 0.6649 0.7652 -0.2383 0.034 Uiso 1 1 calc R
C43 C 0.5343(3) 0.74103(6) -0.4017(2) 0.0376(5) Uani 1 1 d .
H43 H 0.5907 0.7214 -0.4119 0.045 Uiso 1 1 calc R
C44 C 0.4087(3) 0.74364(7) -0.4898(2) 0.0445(6) Uani 1 1 d .
H44 H 0.3783 0.7256 -0.5603 0.053 Uiso 1 1 calc R
C45 C 0.3264(3) 0.77248(8) -0.4757(2) 0.0456(6) Uani 1 1 d .
H45 H 0.2402 0.7744 -0.5374 0.055 Uiso 1 1 calc R
C46 C 0.3698(2) 0.79840(6) -0.3720(2) 0.0315(5) Uani 1 1 d .
H46 H 0.313 0.818 -0.3622 0.038 Uiso 1 1 calc R
C101 C 0.74033(17) 0.96374(5) 0.23828(17) 0.0166(3) Uani 1 1 d .
C102 C 0.75924(18) 0.96872(5) 0.38258(18) 0.0175(3) Uani 1 1 d .
C103 C 0.87754(18) 0.95042(5) 0.45651(18) 0.0186(3) Uani 1 1 d .
C104 C 0.93521(17) 0.93470(5) 0.35840(18) 0.0185(3) Uani 1 1 d .
C105 C 0.85264(17) 0.94352(5) 0.22542(18) 0.0172(3) Uani 1 1 d .
C106 C 0.63193(18) 0.98007(5) 0.12438(19) 0.0217(4) Uani 1 1 d .
H10C H 0.5505 0.9805 0.1504 0.033 Uiso 1 1 calc R
H10D H 0.619 0.9648 0.0421 0.033 Uiso 1 1 calc R
H10E H 0.6553 1.0056 0.106 0.033 Uiso 1 1 calc R
C107 C 0.6749(2) 0.99386(5) 0.4389(2) 0.0254(4) Uani 1 1 d .
H10F H 0.7013 1.02 0.4334 0.038 Uiso 1 1 calc R
H10G H 0.6859 0.9873 0.5344 0.038 Uiso 1 1 calc R
H10H H 0.5825 0.9907 0.3855 0.038 Uiso 1 1 calc R
C108 C 0.9452(2) 0.95254(6) 0.60707(19) 0.0274(4) Uani 1 1 d .
H10I H 1.013 0.972 0.6253 0.041 Uiso 1 1 calc R
H10J H 0.986 0.9283 0.6394 0.041 Uiso 1 1 calc R
H10K H 0.8807 0.9586 0.655 0.041 Uiso 1 1 calc R
C109 C 1.06865(18) 0.91704(6) 0.3938(2) 0.0257(4) Uani 1 1 d .
H10L H 1.0774 0.9029 0.315 0.039 Uiso 1 1 calc R
H10M H 1.0797 0.9001 0.4715 0.039 Uiso 1 1 calc R
H10N H 1.1362 0.9366 0.4179 0.039 Uiso 1 1 calc R
C100 C 0.87932(19) 0.93504(5) 0.09271(19) 0.0231(4) Uani 1 1 d .
H10O H 0.898 0.9584 0.0518 0.035 Uiso 1 1 calc R
H10P H 0.8021 0.9229 0.0303 0.035 Uiso 1 1 calc R
H10Q H 0.9553 0.9183 0.1095 0.035 Uiso 1 1 calc R

loop_
_atom_site_aniso_label
_atom_site_aniso_U_11
_atom_site_aniso_U_22
_atom_site_aniso_U_33
_atom_site_aniso_U_23
_atom_site_aniso_U_13
_atom_site_aniso_U_12
Ru1 0.01448(6) 0.01233(6) 0.01240(6) -0.00039(5) 0.00418(4) 0.00002(5)
P1 0.0151(2) 0.0157(2) 0.0144(2) -0.00101(15) 0.00512(16) -0.00027(16)
C111 0.0179(8) 0.0163(8) 0.0142(7) 0.0016(6) 0.0059(6) 0.0034(7)
C112 0.0199(9) 0.0200(9) 0.0191(9) 0.0005(7) 0.0069(7) 0.0003(7)
C113 0.0258(10) 0.0236(9) 0.0158(8) -0.0011(7) 0.0040(7) 0.0019(7)
C114 0.0318(10) 0.0239(9) 0.0151(8) 0.0036(7) 0.0105(8) 0.0060(8)
C115 0.0213(8) 0.0244(9) 0.0207(8) 0.0041(7) 0.0108(7) 0.0028(7)
C116 0.0188(8) 0.0209(8) 0.0187(8) 0.0006(7) 0.0055(7) 0.0010(7)
C121 0.0124(7) 0.0204(8) 0.0156(8) 0.0001(6) 0.0054(6) -0.0016(6)
C122 0.0180(8) 0.0237(9) 0.0184(8) -0.0020(7) 0.0048(7) -0.0011(7)
C123 0.0215(9) 0.0270(10) 0.0179(9) 0.0007(7) 0.0043(7) -0.0033(8)
C124 0.0185(9) 0.0272(10) 0.0233(9) 0.0078(7) 0.0055(7) 0.0003(7)
C125 0.0221(10) 0.0234(9) 0.0261(10) 0.0033(7) 0.0095(8) 0.0052(7)
C126 0.0214(9) 0.0219(9) 0.0196(9) -0.0001(7) 0.0078(7) 0.0022(7)
C10 0.0188(8) 0.0172(8) 0.0201(8) -0.0016(6) 0.0076(7) -0.0022(7)
C20 0.0228(9) 0.0168(8) 0.0225(9) 0.0025(7) 0.0086(7) -0.0016(7)
P2 0.0183(2) 0.0132(2) 0.0146(2) 0.00049(15) 0.00543(17) 0.00079(16)
C211 0.0263(9) 0.0130(8) 0.0169(8) 0.0019(6) 0.0064(7) 0.0000(7)
C212 0.0311(10) 0.0179(9) 0.0202(9) 0.0010(7) 0.0103(8) 0.0028(7)
C213 0.0445(12) 0.0199(9) 0.0168(9) -0.0007(7) 0.0116(9) -0.0028(8)
C214 0.0431(12) 0.0217(9) 0.0160(9) 0.0007(7) 0.0024(8) -0.0108(9)
C215 0.0259(10) 0.0241(10) 0.0236(10) 0.0020(7) 0.0012(8) -0.0056(8)
C216 0.0247(9) 0.0181(8) 0.0190(8) 0.0011(7) 0.0058(7) -0.0017(7)
C221 0.0188(8) 0.0155(8) 0.0153(8) -0.0010(6) 0.0010(7) 0.0015(6)
C222 0.0282(10) 0.0210(9) 0.0212(9) 0.0012(7) 0.0085(8) 0.0064(8)
C223 0.0384(12) 0.0333(11) 0.0220(10) 0.0028(8) 0.0143(9) 0.0116(9)
C224 0.0326(11) 0.0274(10) 0.0240(10) -0.0076(8) 0.0036(8) 0.0122(9)
C225 0.0276(10) 0.0160(9) 0.0313(10) -0.0028(7) 0.0005(8) 0.0041(7)
C226 0.0221(9) 0.0185(8) 0.0222(9) 0.0013(7) 0.0050(7) 0.0007(7)
C1 0.0168(8) 0.0152(8) 0.0229(9) 0.0049(6) 0.0091(7) 0.0022(6)
C2 0.0203(9) 0.0179(8) 0.0210(9) 0.0028(7) 0.0079(7) 0.0013(7)
C3 0.0235(9) 0.0172(8) 0.0195(8) 0.0024(6) 0.0074(7) -0.0002(7)
C4 0.0273(10) 0.0194(9) 0.0206(9) 0.0005(7) 0.0083(8) -0.0013(7)
C41 0.0283(10) 0.0201(9) 0.0163(8) -0.0016(6) 0.0085(7) -0.0039(7)
C42 0.0375(12) 0.0213(9) 0.0256(10) 0.0002(7) 0.0085(9) 0.0005(8)
C43 0.0601(16) 0.0217(10) 0.0372(12) -0.0070(9) 0.0242(12) -0.0006(10)
C44 0.0629(17) 0.0398(13) 0.0316(12) -0.0215(10) 0.0151(12) -0.0186(12)
C45 0.0368(13) 0.0603(17) 0.0339(13) -0.0154(11) 0.0017(11) -0.0129(12)
C46 0.0276(11) 0.0370(12) 0.0290(11) -0.0069(9) 0.0070(9) -0.0013(9)
C101 0.0194(8) 0.0113(7) 0.0193(8) 0.0018(6) 0.0063(7) -0.0017(6)
C102 0.0216(8) 0.0107(7) 0.0223(8) -0.0013(6) 0.0096(7) -0.0027(6)
C103 0.0220(9) 0.0150(8) 0.0178(8) -0.0008(6) 0.0042(7) -0.0058(7)
C104 0.0148(8) 0.0173(8) 0.0231(9) 0.0012(7) 0.0050(7) -0.0028(6)
C105 0.0178(8) 0.0162(8) 0.0191(8) 0.0002(6) 0.0079(7) -0.0029(6)
C106 0.0219(9) 0.0210(9) 0.0218(9) 0.0061(7) 0.0060(7) 0.0016(7)
C107 0.0349(11) 0.0161(9) 0.0286(10) -0.0012(7) 0.0148(9) 0.0020(8)
C108 0.0287(10) 0.0305(11) 0.0195(9) -0.0017(8) 0.0018(8) -0.0073(8)
C109 0.0169(9) 0.0269(10) 0.0318(10) 0.0051(8) 0.0049(8) 0.0010(7)
C100 0.0257(10) 0.0237(9) 0.0231(9) 0.0016(7) 0.0123(8) 0.0001(8)

loop_
_atom_type_symbol
_atom_type_description
_atom_type_scat_dispersion_real
_atom_type_scat_dispersion_imag
_atom_type_scat_source
C C 0.0033 0.0016 'International Tables Vol C Tables 4.2.6.8 and 6.1.1.4'
H H 0 0 'International Tables Vol C Tables 4.2.6.8 and 6.1.1.4'
P P 0.1023 0.0942 'International Tables Vol C Tables 4.2.6.8 and 6.1.1.4'
Ru Ru -1.2594 0.8363 'International Tables Vol C Tables 4.2.6.8 and 6.1.1.4'

loop_
_geom_angle_atom_site_label_1
_geom_angle_atom_site_label_2
_geom_angle_atom_site_label_3
_geom_angle
C1 Ru1 C101 98.35(6)
C1 Ru1 C105 89.30(7)
C101 Ru1 C105 37.48(6)
C1 Ru1 P1 83.78(5)
C101 Ru1 P1 110.24(5)
C105 Ru1 P1 145.47(5)
C1 Ru1 C104 115.40(7)
C101 Ru1 C104 62.30(6)
C105 Ru1 C104 36.73(6)
P1 Ru1 C104 159.64(5)
C1 Ru1 C102 134.71(7)
C101 Ru1 C102 37.50(6)
C105 Ru1 C102 61.64(6)
P1 Ru1 C102 100.76(5)
C104 Ru1 C102 61.30(6)
C1 Ru1 P2 85.09(5)
C101 Ru1 P2 167.19(5)
C105 Ru1 P2 130.82(5)
P1 Ru1 P2 82.337(17)
C104 Ru1 P2 105.05(5)
C102 Ru1 P2 140.17(5)
C1 Ru1 C103 150.42(7)
C101 Ru1 C103 62.28(6)
C105 Ru1 C103 61.57(6)
P1 Ru1 C103 122.79(5)
C104 Ru1 C103 36.95(7)
C102 Ru1 C103 36.45(6)
P2 Ru1 C103 109.35(5)
C111 P1 C121 102.15(8)
C111 P1 C10 102.31(8)
C121 P1 C10 105.76(8)
C111 P1 Ru1 119.27(6)
C121 P1 Ru1 117.25(6)
C10 P1 Ru1 108.41(6)
C112 C111 C116 118.39(16)
C112 C111 P1 119.72(14)
C116 C111 P1 121.87(13)
C113 C112 C111 120.92(17)
C113 C112 H112 119.5
C111 C112 H112 119.5
C114 C113 C112 120.43(17)
C114 C113 H113 119.8
C112 C113 H113 119.8
C113 C114 C115 119.40(17)
C113 C114 H114 120.3
C115 C114 H114 120.3
C114 C115 C116 120.22(18)
C114 C115 H115 119.9
C116 C115 H115 119.9
C115 C116 C111 120.63(17)
C115 C116 H116 119.7
C111 C116 H116 119.7
C126 C121 C122 118.52(16)
C126 C121 P1 120.20(13)
C122 C121 P1 120.92(13)
C123 C122 C121 120.14(17)
C123 C122 H122 119.9
C121 C122 H122 119.9
C124 C123 C122 120.97(17)
C124 C123 H123 119.5
C122 C123 H123 119.5
C123 C124 C125 119.48(17)
C123 C124 H124 120.3
C125 C124 H124 120.3
C124 C125 C126 120.09(18)
C124 C125 H125 120
C126 C125 H125 120
C125 C126 C121 120.80(17)
C125 C126 H126 119.6
C121 C126 H126 119.6
C20 C10 P1 107.88(12)
C20 C10 H10A 110.1
P1 C10 H10A 110.1
C20 C10 H10B 110.1
P1 C10 H10B 110.1
H10A C10 H10B 108.4
C10 C20 P2 111.40(12)
C10 C20 H20A 109.3
P2 C20 H20A 109.3
C10 C20 H20B 109.3
P2 C20 H20B 109.3
H20A C20 H20B 108
C221 P2 C211 99.91(8)
C221 P2 C20 103.12(8)
C211 P2 C20 103.35(8)
C221 P2 Ru1 119.02(6)
C211 P2 Ru1 118.42(6)
C20 P2 Ru1 110.84(6)
C216 C211 C212 118.09(17)
C216 C211 P2 120.65(14)
C212 C211 P2 121.12(14)
C213 C212 C211 121.13(19)
C213 C212 H212 119.4
C211 C212 H212 119.4
C214 C213 C212 119.86(19)
C214 C213 H213 120.1
C212 C213 H213 120.1
C215 C214 C213 119.98(18)
C215 C214 H214 120
C213 C214 H214 120
C214 C215 C216 120.19(19)
C214 C215 H215 119.9
C216 C215 H215 119.9
C215 C216 C211 120.74(19)
C215 C216 H216 119.6
C211 C216 H216 119.6
C222 C221 C226 118.73(17)
C222 C221 P2 120.90(13)
C226 C221 P2 120.36(14)
C221 C222 C223 120.33(18)
C221 C222 H222 119.8
C223 C222 H222 119.8
C224 C223 C222 120.2(2)
C224 C223 H223 119.9
C222 C223 H223 119.9
C223 C224 C225 120.11(18)
C223 C224 H224 119.9
C225 C224 H224 119.9
C224 C225 C226 119.85(18)
C224 C225 H225 120.1
C226 C225 H225 120.1
C225 C226 C221 120.76(18)
C225 C226 H226 119.6
C221 C226 H226 119.6
C2 C1 Ru1 177.44(16)
C1 C2 C3 175.84(19)
C4 C3 C2 177.9(2)
C3 C4 C41 174.26(19)
C42 C41 C46 118.54(18)
C42 C41 C4 120.14(18)
C46 C41 C4 121.30(18)
C43 C42 C41 121.0(2)
C43 C42 H42 119.5
C41 C42 H42 119.5
C44 C43 C42 119.9(2)
C44 C43 H43 120.1
C42 C43 H43 120.1
C43 C44 C45 120.2(2)
C43 C44 H44 119.9
C45 C44 H44 119.9
C46 C45 C44 120.0(2)
C46 C45 H45 120
C44 C45 H45 120
C45 C46 C41 120.4(2)
C45 C46 H46 119.8
C41 C46 H46 119.8
C105 C101 C102 106.84(15)
C105 C101 C106 126.52(16)
C102 C101 C106 126.34(16)
C105 C101 Ru1 72.21(9)
C102 C101 Ru1 72.89(9)
C106 C101 Ru1 125.02(12)
C103 C102 C101 108.75(15)
C103 C102 C107 127.34(16)
C101 C102 C107 123.40(16)
C103 C102 Ru1 72.31(9)
C101 C102 Ru1 69.61(9)
C107 C102 Ru1 130.37(13)
C102 C103 C104 107.54(15)
C102 C103 C108 127.19(17)
C104 C103 C108 124.41(17)
C102 C103 Ru1 71.24(9)
C104 C103 Ru1 70.82(9)
C108 C103 Ru1 131.59(13)
C105 C104 C103 108.25(15)
C105 C104 C109 126.72(17)
C103 C104 C109 124.50(16)
C105 C104 Ru1 71.11(10)
C103 C104 Ru1 72.23(10)
C109 C104 Ru1 128.93(12)
C104 C105 C101 108.56(15)
C104 C105 C100 126.52(16)
C101 C105 C100 124.87(16)
C104 C105 Ru1 72.15(10)
C101 C105 Ru1 70.31(9)
C100 C105 Ru1 125.54(12)
C101 C106 H10C 109.5
C101 C106 H10D 109.5
H10C C106 H10D 109.5
C101 C106 H10E 109.5
H10C C106 H10E 109.5
H10D C106 H10E 109.5
C102 C107 H10F 109.5
C102 C107 H10G 109.5
H10F C107 H10G 109.5
C102 C107 H10H 109.5
H10F C107 H10H 109.5
H10G C107 H10H 109.5
C103 C108 H10I 109.5
C103 C108 H10J 109.5
H10I C108 H10J 109.5
C103 C108 H10K 109.5
H10I C108 H10K 109.5
H10J C108 H10K 109.5
C104 C109 H10L 109.5
C104 C109 H10M 109.5
H10L C109 H10M 109.5
C104 C109 H10N 109.5
H10L C109 H10N 109.5
H10M C109 H10N 109.5
C105 C100 H10O 109.5
C105 C100 H10P 109.5
H10O C100 H10P 109.5
C105 C100 H10Q 109.5
H10O C100 H10Q 109.5
H10P C100 H10Q 109.5

loop_
_geom_bond_atom_site_label_1
_geom_bond_atom_site_label_2
_geom_bond_distance
Ru1 C1 1.9973(18)
Ru1 C101 2.2226(16)
Ru1 C105 2.2479(17)
Ru1 P1 2.2605(5)
Ru1 C104 2.2615(17)
Ru1 C102 2.2662(16)
Ru1 P2 2.2767(5)
Ru1 C103 2.2802(17)
P1 C111 1.8309(17)
P1 C121 1.8310(18)
P1 C10 1.8337(17)
C111 C112 1.392(2)
C111 C116 1.393(3)
C112 C113 1.384(2)
C112 H112 0.95
C113 C114 1.381(3)
C113 H113 0.95
C114 C115 1.388(3)
C114 H114 0.95
C115 C116 1.390(2)
C115 H115 0.95
C116 H116 0.95
C121 C126 1.394(2)
C121 C122 1.400(2)
C122 C123 1.388(3)
C122 H122 0.95
C123 C124 1.381(3)
C123 H123 0.95
C124 C125 1.384(3)
C124 H124 0.95
C125 C126 1.394(2)
C125 H125 0.95
C126 H126 0.95
C10 C20 1.533(2)
C10 H10A 0.99
C10 H10B 0.99
C20 P2 1.8681(18)
C20 H20A 0.99
C20 H20B 0.99
P2 C221 1.8370(18)
P2 C211 1.8424(18)
C211 C216 1.396(3)
C211 C212 1.399(3)
C212 C213 1.387(3)
C212 H212 0.95
C213 C214 1.384(3)
C213 H213 0.95
C214 C215 1.383(3)
C214 H214 0.95
C215 C216 1.390(3)
C215 H215 0.95
C216 H216 0.95
C221 C222 1.386(3)
C221 C226 1.400(2)
C222 C223 1.399(3)
C222 H222 0.95
C223 C224 1.376(3)
C223 H223 0.95
C224 C225 1.385(3)
C224 H224 0.95
C225 C226 1.386(3)
C225 H225 0.95
C226 H226 0.95
C1 C2 1.202(2)
C2 C3 1.377(2)
C3 C4 1.211(2)
C4 C41 1.429(2)
C41 C42 1.394(3)
C41 C46 1.395(3)
C42 C43 1.381(3)
C42 H42 0.95
C43 C44 1.376(4)
C43 H43 0.95
C44 C45 1.388(4)
C44 H44 0.95
C45 C46 1.382(3)
C45 H45 0.95
C46 H46 0.95
C101 C105 1.437(2)
C101 C102 1.444(2)
C101 C106 1.495(2)
C102 C103 1.422(3)
C102 C107 1.502(3)
C103 C104 1.439(3)
C103 C108 1.499(2)
C104 C105 1.421(2)
C104 C109 1.498(3)
C105 C100 1.501(3)
C106 H10C 0.98
C106 H10D 0.98
C106 H10E 0.98
C107 H10F 0.98
C107 H10G 0.98
C107 H10H 0.98
C108 H10I 0.98
C108 H10J 0.98
C108 H10K 0.98
C109 H10L 0.98
C109 H10M 0.98
C109 H10N 0.98
C100 H10O 0.98
C100 H10P 0.98
C100 H10Q 0.98
